data_1568425
loop_
_publ_author_name
'Naksomboon, Kananat'
'G\'omez-Bengoa, Enrique'
'Mehara, Jaya'
'Roithov\'a, Jana'
'Otten, Edwin'
'Fern\'andez-Ib\'a\~nez, M. \'Angeles'

_publ_section_title
;
 Mechanistic studies of the palladium-catalyzed S,O-ligand promoted C--H
 olefination of aromatic compounds
;
_journal_issue 11
_journal_name_full 'Chemical Science'
_journal_page_first 2943
_journal_page_last 2953
_journal_paper_doi 10.1039/D2SC06840K
_journal_volume 14
_journal_year 2023
_chemical_formula_sum 'C30 H29 O4 P Pd S'
_chemical_formula_weight 622.96
_space_group_crystal_system monoclinic
_space_group_IT_number 14
_space_group_name_Hall '-P 2ybc'
_space_group_name_H-M_alt 'P 1 21/c 1'
_atom_sites_solution_hydrogens geom
_audit_creation_method SHELXL-2014/7
_audit_update_record
;
2019-12-03 deposited with the CCDC.	2023-02-16 downloaded from the CCDC.
;
_cell_angle_alpha 90
_cell_angle_beta 106.9510(10)
_cell_angle_gamma 90
_cell_formula_units_Z 4
_cell_length_a 10.1765(4)
_cell_length_b 28.3513(11)
_cell_length_c 9.7423(4)
_cell_measurement_reflns_used 9945
_cell_measurement_temperature 100(2)
_cell_measurement_theta_max 26.38
_cell_measurement_theta_min 2.93
_cell_volume 2688.70(19)
_computing_structure_refinement 'SHELXL-2014/7 (Sheldrick, 2014)'
_diffrn_ambient_temperature 100(2)
_diffrn_measured_fraction_theta_full 0.997
_diffrn_measured_fraction_theta_max 0.992
_diffrn_measurement_device_type 'Bruker APEX-II CCD'
_diffrn_measurement_method '\f and \w scans'
_diffrn_radiation_type MoK\a
_diffrn_radiation_wavelength 0.71073
_diffrn_reflns_av_R_equivalents 0.0620
_diffrn_reflns_av_unetI/netI 0.0381
_diffrn_reflns_Laue_measured_fraction_full 0.997
_diffrn_reflns_Laue_measured_fraction_max 0.992
_diffrn_reflns_limit_h_max 12
_diffrn_reflns_limit_h_min -12
_diffrn_reflns_limit_k_max 35
_diffrn_reflns_limit_k_min -34
_diffrn_reflns_limit_l_max 12
_diffrn_reflns_limit_l_min -12
_diffrn_reflns_number 35241
_diffrn_reflns_point_group_measured_fraction_full 0.997
_diffrn_reflns_point_group_measured_fraction_max 0.992
_diffrn_reflns_theta_full 25.242
_diffrn_reflns_theta_max 26.456
_diffrn_reflns_theta_min 2.925
_exptl_absorpt_coefficient_mu 0.862
_exptl_absorpt_correction_T_max 0.7454
_exptl_absorpt_correction_T_min 0.6682
_exptl_absorpt_correction_type multi-scan
_exptl_absorpt_process_details SADABS
_exptl_crystal_colour yellow
_exptl_crystal_density_diffrn 1.539
_exptl_crystal_description block
_exptl_crystal_F_000 1272
_exptl_crystal_size_max 0.23
_exptl_crystal_size_mid 0.17
_exptl_crystal_size_min 0.05
_refine_diff_density_max 0.924
_refine_diff_density_min -1.059
_refine_diff_density_rms 0.094
_refine_ls_extinction_method none
_refine_ls_goodness_of_fit_ref 1.149
_refine_ls_hydrogen_treatment constr
_refine_ls_matrix_type full
_refine_ls_number_parameters 337
_refine_ls_number_reflns 5489
_refine_ls_number_restraints 0
_refine_ls_restrained_S_all 1.149
_refine_ls_R_factor_all 0.0585
_refine_ls_R_factor_gt 0.0440
_refine_ls_shift/su_max 0.001
_refine_ls_shift/su_mean 0.000
_refine_ls_structure_factor_coef Fsqd
_refine_ls_weighting_details 'w=1/[\s^2^(Fo^2^)+(0.0082P)^2^+8.6315P] where P=(Fo^2^+2Fc^2^)/3'
_refine_ls_weighting_scheme calc
_refine_ls_wR_factor_gt 0.0808
_refine_ls_wR_factor_ref 0.0852
_reflns_Friedel_coverage 0.000
_reflns_number_gt 4609
_reflns_number_total 5489
_reflns_threshold_expression 'I > 2\s(I)'
_cod_data_source_file d2sc06840k2.cif
_cod_data_source_block mo_molan472_0ma_a
_cod_depositor_comments 'Adding full bibliography for 1568424--1568427.cif.'
_cod_original_sg_symbol_H-M 'P 21/c'
_cod_database_code 1568425
_shelx_shelxl_version_number 2014/7
_shelx_space_group_comment
;
The symmetry employed for this shelxl refinement is uniquely defined
by the following loop, which should always be used as a source of
symmetry information in preference to the above space-group names.
They are only intended as comments.
;

loop_
_space_group_symop_operation_xyz
'x, y, z'
'-x, y+1/2, -z+1/2'
'-x, -y, -z'
'x, -y-1/2, z-1/2'

loop_
_atom_site_label
_atom_site_type_symbol
_atom_site_fract_x
_atom_site_fract_y
_atom_site_fract_z
_atom_site_U_iso_or_equiv
_atom_site_adp_type
_atom_site_occupancy
_atom_site_site_symmetry_order
_atom_site_calc_flag
_atom_site_refinement_flags_posn
_atom_site_refinement_flags_adp
_atom_site_refinement_flags_occupancy
_atom_site_disorder_assembly
_atom_site_disorder_group
Pd1 Pd 0.68118(3) 0.64725(2) 0.66767(3) 0.01749(8) Uani 1 1 d . . . . .
S1 S 0.51163(9) 0.68207(3) 0.49354(10) 0.0205(2) Uani 1 1 d . . . . .
P1 P 0.80600(10) 0.62969(3) 0.51947(10) 0.0177(2) Uani 1 1 d . . . . .
O1 O 0.5622(3) 0.66142(10) 0.8006(3) 0.0258(6) Uani 1 1 d . . . . .
O2 O 0.3730(3) 0.69511(11) 0.8232(3) 0.0366(7) Uani 1 1 d . . . . .
O3 O 0.8240(3) 0.61906(9) 0.8402(3) 0.0203(5) Uani 1 1 d . . . . .
O4 O 0.7013(3) 0.55316(10) 0.7732(3) 0.0273(6) Uani 1 1 d . . . . .
C1 C 0.4576(4) 0.68881(14) 0.7570(4) 0.0272(9) Uani 1 1 d . . . . .
C2 C 0.4411(4) 0.71682(14) 0.6177(4) 0.0244(9) Uani 1 1 d . . . . .
C3 C 0.5349(4) 0.76074(15) 0.6502(5) 0.0308(10) Uani 1 1 d . . . . .
H3A H 0.5120 0.7800 0.7236 0.046 Uiso 1 1 calc R U . . .
H3B H 0.5211 0.7794 0.5624 0.046 Uiso 1 1 calc R U . . .
H3C H 0.6311 0.7507 0.6851 0.046 Uiso 1 1 calc R U . . .
C30 C 0.8892(4) 0.55337(15) 0.9900(4) 0.0292(9) Uani 1 1 d . . . . .
H30A H 0.8520 0.5228 1.0074 0.044 Uiso 1 1 calc R U . . .
H30B H 0.8969 0.5742 1.0722 0.044 Uiso 1 1 calc R U . . .
H30C H 0.9802 0.5488 0.9768 0.044 Uiso 1 1 calc R U . . .
C29 C 0.7943(4) 0.57544(14) 0.8565(4) 0.0200(8) Uani 1 1 d . . . . .
C4 C 0.2925(4) 0.73009(15) 0.5440(5) 0.0313(10) Uani 1 1 d . . . . .
H4A H 0.2580 0.7500 0.6082 0.047 Uiso 1 1 calc R U . . .
H4B H 0.2367 0.7014 0.5207 0.047 Uiso 1 1 calc R U . . .
H4C H 0.2871 0.7475 0.4556 0.047 Uiso 1 1 calc R U . . .
C5 C 0.3878(4) 0.63702(13) 0.4242(4) 0.0199(8) Uani 1 1 d . . . . .
C6 C 0.3603(4) 0.60129(13) 0.5088(4) 0.0208(8) Uani 1 1 d . . . . .
H6 H 0.4055 0.6006 0.6090 0.025 Uiso 1 1 calc R U . . .
C7 C 0.2664(4) 0.56673(14) 0.4460(4) 0.0244(9) Uani 1 1 d . . . . .
H7 H 0.2460 0.5423 0.5034 0.029 Uiso 1 1 calc R U . . .
C8 C 0.2016(4) 0.56743(15) 0.2990(4) 0.0260(9) Uani 1 1 d . . . . .
H8 H 0.1376 0.5434 0.2565 0.031 Uiso 1 1 calc R U . . .
C9 C 0.2300(4) 0.60291(16) 0.2145(4) 0.0324(10) Uani 1 1 d . . . . .
H9 H 0.1864 0.6032 0.1139 0.039 Uiso 1 1 calc R U . . .
C10 C 0.3225(4) 0.63802(15) 0.2775(4) 0.0278(9) Uani 1 1 d . . . . .
H10 H 0.3413 0.6628 0.2204 0.033 Uiso 1 1 calc R U . . .
C11 C 0.7000(4) 0.59502(14) 0.3708(4) 0.0209(8) Uani 1 1 d . . . . .
C12 C 0.6300(4) 0.55644(14) 0.4053(4) 0.0211(8) Uani 1 1 d . . . . .
H12 H 0.6441 0.5479 0.5029 0.025 Uiso 1 1 calc R U . . .
C13 C 0.5397(4) 0.53049(15) 0.2966(5) 0.0274(9) Uani 1 1 d . . . . .
H13 H 0.4935 0.5039 0.3200 0.033 Uiso 1 1 calc R U . . .
C14 C 0.5172(4) 0.54335(17) 0.1551(5) 0.0351(11) Uani 1 1 d . . . . .
H14 H 0.4553 0.5256 0.0814 0.042 Uiso 1 1 calc R U . . .
C15 C 0.5840(4) 0.58173(19) 0.1198(4) 0.0384(12) Uani 1 1 d . . . . .
H15 H 0.5675 0.5904 0.0221 0.046 Uiso 1 1 calc R U . . .
C17 C 0.9607(4) 0.59662(13) 0.6097(4) 0.0186(8) Uani 1 1 d . . . . .
C16 C 0.6761(4) 0.60795(16) 0.2277(4) 0.0284(9) Uani 1 1 d . . . . .
H16 H 0.7221 0.6344 0.2034 0.034 Uiso 1 1 calc R U . . .
C18 C 0.9627(4) 0.54789(14) 0.6128(4) 0.0226(8) Uani 1 1 d . . . . .
H18 H 0.8854 0.5305 0.5580 0.027 Uiso 1 1 calc R U . . .
C19 C 1.0784(4) 0.52449(15) 0.6967(4) 0.0243(9) Uani 1 1 d . . . . .
H19 H 1.0802 0.4910 0.6977 0.029 Uiso 1 1 calc R U . . .
C20 C 1.1910(4) 0.54933(15) 0.7787(4) 0.0259(9) Uani 1 1 d . . . . .
H20 H 1.2686 0.5329 0.8373 0.031 Uiso 1 1 calc R U . . .
C21 C 1.1906(4) 0.59782(15) 0.7754(4) 0.0263(9) Uani 1 1 d . . . . .
H21 H 1.2682 0.6150 0.8305 0.032 Uiso 1 1 calc R U . . .
C22 C 1.0751(4) 0.62161(14) 0.6902(4) 0.0237(8) Uani 1 1 d . . . . .
H22 H 1.0747 0.6551 0.6872 0.028 Uiso 1 1 calc R U . . .
C23 C 0.8683(4) 0.67973(16) 0.4414(5) 0.0324(11) Uani 1 1 d . . . . .
C24 C 0.8351(5) 0.72485(16) 0.4722(5) 0.0422(13) Uani 1 1 d . . . . .
H24 H 0.7778 0.7296 0.5326 0.051 Uiso 1 1 calc R U . . .
C25 C 0.8856(6) 0.7636(2) 0.4147(7) 0.069(2) Uani 1 1 d . . . . .
H25 H 0.8641 0.7947 0.4372 0.082 Uiso 1 1 calc R U . . .
C26 C 0.9659(7) 0.7566(3) 0.3261(8) 0.094(3) Uani 1 1 d . . . . .
H26 H 0.9994 0.7830 0.2862 0.112 Uiso 1 1 calc R U . . .
C27 C 0.9986(5) 0.7120(3) 0.2945(7) 0.082(3) Uani 1 1 d . . . . .
H27 H 1.0537 0.7077 0.2318 0.098 Uiso 1 1 calc R U . . .
C28 C 0.9520(4) 0.6726(2) 0.3531(5) 0.0480(14) Uani 1 1 d . . . . .
H28 H 0.9771 0.6417 0.3330 0.058 Uiso 1 1 calc R U . . .

loop_
_atom_site_aniso_label
_atom_site_aniso_U_11
_atom_site_aniso_U_22
_atom_site_aniso_U_33
_atom_site_aniso_U_23
_atom_site_aniso_U_13
_atom_site_aniso_U_12
Pd1 0.01813(14) 0.01403(14) 0.01639(13) -0.00254(12) -0.00111(10) 0.00119(12)
S1 0.0192(5) 0.0166(5) 0.0205(5) -0.0004(4) -0.0020(4) 0.0004(4)
P1 0.0150(5) 0.0183(5) 0.0172(5) 0.0034(4) 0.0007(4) -0.0026(4)
O1 0.0267(15) 0.0296(16) 0.0170(13) -0.0039(11) 0.0000(11) 0.0110(12)
O2 0.0364(18) 0.0371(19) 0.0369(18) -0.0058(14) 0.0119(15) 0.0075(14)
O3 0.0226(13) 0.0178(14) 0.0171(13) 0.0011(11) 0.0002(10) 0.0015(11)
O4 0.0302(16) 0.0241(16) 0.0236(14) -0.0002(12) 0.0017(12) -0.0088(12)
C1 0.029(2) 0.024(2) 0.025(2) -0.0106(17) 0.0018(18) 0.0026(17)
C2 0.022(2) 0.017(2) 0.029(2) -0.0062(16) 0.0010(17) 0.0061(16)
C3 0.028(2) 0.023(2) 0.035(2) -0.0082(18) -0.0028(19) 0.0025(17)
C30 0.031(2) 0.031(2) 0.024(2) 0.0080(17) 0.0063(18) 0.0062(18)
C29 0.020(2) 0.024(2) 0.0184(19) 0.0028(15) 0.0095(16) 0.0049(16)
C4 0.021(2) 0.029(2) 0.037(2) -0.0026(18) -0.0027(18) 0.0055(17)
C5 0.0168(18) 0.018(2) 0.0223(19) -0.0015(14) 0.0020(15) -0.0005(14)
C6 0.0220(19) 0.022(2) 0.0187(19) -0.0015(15) 0.0058(16) -0.0003(15)
C7 0.026(2) 0.025(2) 0.024(2) -0.0011(16) 0.0113(17) -0.0037(16)
C8 0.019(2) 0.033(2) 0.025(2) -0.0056(17) 0.0056(16) -0.0132(17)
C9 0.029(2) 0.042(3) 0.021(2) -0.0027(18) -0.0013(17) -0.014(2)
C10 0.027(2) 0.030(2) 0.023(2) 0.0060(17) 0.0023(17) -0.0066(17)
C11 0.0131(18) 0.029(2) 0.0195(19) -0.0021(16) 0.0025(15) 0.0019(15)
C12 0.0205(19) 0.024(2) 0.0186(19) -0.0050(15) 0.0053(15) -0.0009(16)
C13 0.0152(19) 0.028(2) 0.038(2) -0.0136(18) 0.0060(17) 0.0009(16)
C14 0.021(2) 0.053(3) 0.028(2) -0.024(2) 0.0006(18) 0.005(2)
C15 0.023(2) 0.072(4) 0.018(2) -0.007(2) 0.0023(17) 0.013(2)
C17 0.0149(18) 0.026(2) 0.0152(18) 0.0032(15) 0.0045(15) 0.0026(15)
C16 0.021(2) 0.046(3) 0.019(2) 0.0017(18) 0.0080(17) 0.0022(18)
C18 0.022(2) 0.027(2) 0.0203(19) 0.0039(16) 0.0077(16) -0.0015(16)
C19 0.025(2) 0.024(2) 0.026(2) 0.0087(16) 0.0097(17) 0.0057(16)
C20 0.021(2) 0.038(3) 0.0187(19) 0.0074(17) 0.0063(16) 0.0095(17)
C21 0.0164(19) 0.040(3) 0.021(2) -0.0048(17) 0.0031(16) 0.0025(17)
C22 0.020(2) 0.026(2) 0.024(2) -0.0025(16) 0.0044(16) 0.0049(16)
C23 0.019(2) 0.037(3) 0.031(2) 0.0179(19) -0.0079(17) -0.0099(18)
C24 0.027(2) 0.034(3) 0.044(3) 0.021(2) -0.023(2) -0.013(2)
C25 0.043(3) 0.047(3) 0.080(4) 0.045(3) -0.040(3) -0.025(3)
C26 0.048(4) 0.107(6) 0.092(5) 0.085(5) -0.033(4) -0.050(4)
C27 0.025(3) 0.138(7) 0.065(4) 0.073(5) -0.013(3) -0.031(4)
C28 0.022(2) 0.078(4) 0.039(3) 0.031(3) 0.001(2) -0.011(2)

loop_
_atom_type_symbol
_atom_type_description
_atom_type_scat_dispersion_real
_atom_type_scat_dispersion_imag
_atom_type_scat_source
C C 0.0033 0.0016 'International Tables Vol C Tables 4.2.6.8 and 6.1.1.4'
H H 0.0000 0.0000 'International Tables Vol C Tables 4.2.6.8 and 6.1.1.4'
O O 0.0106 0.0060 'International Tables Vol C Tables 4.2.6.8 and 6.1.1.4'
P P 0.1023 0.0942 'International Tables Vol C Tables 4.2.6.8 and 6.1.1.4'
S S 0.1246 0.1234 'International Tables Vol C Tables 4.2.6.8 and 6.1.1.4'
Pd Pd -0.9988 1.0072 'International Tables Vol C Tables 4.2.6.8 and 6.1.1.4'

loop_
_geom_angle_atom_site_label_1
_geom_angle_atom_site_label_2
_geom_angle_atom_site_label_3
_geom_angle
_geom_angle_site_symmetry_1
_geom_angle_site_symmetry_3
_geom_angle_publ_flag
O3 Pd1 O1 88.10(10) . . ?
O3 Pd1 P1 92.41(8) . . ?
O1 Pd1 P1 177.98(8) . . ?
O3 Pd1 S1 173.69(8) . . ?
O1 Pd1 S1 85.78(8) . . ?
P1 Pd1 S1 93.75(4) . . ?
C5 S1 C2 105.16(18) . . ?
C5 S1 Pd1 105.77(13) . . ?
C2 S1 Pd1 95.62(13) . . ?
C23 P1 C11 106.71(19) . . ?
C23 P1 C17 104.27(18) . . ?
C11 P1 C17 109.51(17) . . ?
C23 P1 Pd1 115.52(17) . . ?
C11 P1 Pd1 108.49(12) . . ?
C17 P1 Pd1 112.08(12) . . ?
C1 O1 Pd1 119.6(3) . . ?
C29 O3 Pd1 109.9(2) . . ?
O2 C1 O1 123.6(4) . . ?
O2 C1 C2 118.3(4) . . ?
O1 C1 C2 118.1(4) . . ?
C4 C2 C1 112.5(4) . . ?
C4 C2 C3 111.6(3) . . ?
C1 C2 C3 109.5(3) . . ?
C4 C2 S1 110.1(3) . . ?
C1 C2 S1 109.7(3) . . ?
C3 C2 S1 103.1(3) . . ?
C2 C3 H3A 109.5 . . ?
C2 C3 H3B 109.5 . . ?
H3A C3 H3B 109.5 . . ?
C2 C3 H3C 109.5 . . ?
H3A C3 H3C 109.5 . . ?
H3B C3 H3C 109.5 . . ?
C29 C30 H30A 109.5 . . ?
C29 C30 H30B 109.5 . . ?
H30A C30 H30B 109.5 . . ?
C29 C30 H30C 109.5 . . ?
H30A C30 H30C 109.5 . . ?
H30B C30 H30C 109.5 . . ?
O4 C29 O3 125.0(3) . . ?
O4 C29 C30 122.2(4) . . ?
O3 C29 C30 112.8(3) . . ?
C2 C4 H4A 109.5 . . ?
C2 C4 H4B 109.5 . . ?
H4A C4 H4B 109.5 . . ?
C2 C4 H4C 109.5 . . ?
H4A C4 H4C 109.5 . . ?
H4B C4 H4C 109.5 . . ?
C6 C5 C10 120.5(3) . . ?
C6 C5 S1 122.8(3) . . ?
C10 C5 S1 116.6(3) . . ?
C7 C6 C5 119.3(4) . . ?
C7 C6 H6 120.4 . . ?
C5 C6 H6 120.4 . . ?
C6 C7 C8 120.4(4) . . ?
C6 C7 H7 119.8 . . ?
C8 C7 H7 119.8 . . ?
C9 C8 C7 120.3(4) . . ?
C9 C8 H8 119.8 . . ?
C7 C8 H8 119.8 . . ?
C8 C9 C10 119.4(4) . . ?
C8 C9 H9 120.3 . . ?
C10 C9 H9 120.3 . . ?
C9 C10 C5 120.1(4) . . ?
C9 C10 H10 120.0 . . ?
C5 C10 H10 120.0 . . ?
C16 C11 C12 119.6(4) . . ?
C16 C11 P1 123.0(3) . . ?
C12 C11 P1 117.1(3) . . ?
C13 C12 C11 120.0(4) . . ?
C13 C12 H12 120.0 . . ?
C11 C12 H12 120.0 . . ?
C14 C13 C12 120.0(4) . . ?
C14 C13 H13 120.0 . . ?
C12 C13 H13 120.0 . . ?
C15 C14 C13 120.5(4) . . ?
C15 C14 H14 119.7 . . ?
C13 C14 H14 119.7 . . ?
C14 C15 C16 120.2(4) . . ?
C14 C15 H15 119.9 . . ?
C16 C15 H15 119.9 . . ?
C18 C17 C22 119.5(3) . . ?
C18 C17 P1 122.0(3) . . ?
C22 C17 P1 118.2(3) . . ?
C11 C16 C15 119.7(4) . . ?
C11 C16 H16 120.2 . . ?
C15 C16 H16 120.2 . . ?
C17 C18 C19 119.6(4) . . ?
C17 C18 H18 120.2 . . ?
C19 C18 H18 120.2 . . ?
C20 C19 C18 120.9(4) . . ?
C20 C19 H19 119.5 . . ?
C18 C19 H19 119.5 . . ?
C21 C20 C19 119.9(4) . . ?
C21 C20 H20 120.0 . . ?
C19 C20 H20 120.0 . . ?
C20 C21 C22 119.5(4) . . ?
C20 C21 H21 120.2 . . ?
C22 C21 H21 120.2 . . ?
C17 C22 C21 120.6(4) . . ?
C17 C22 H22 119.7 . . ?
C21 C22 H22 119.7 . . ?
C24 C23 C28 120.2(4) . . ?
C24 C23 P1 119.8(4) . . ?
C28 C23 P1 120.0(4) . . ?
C23 C24 C25 120.0(6) . . ?
C23 C24 H24 120.0 . . ?
C25 C24 H24 120.0 . . ?
C26 C25 C24 119.8(7) . . ?
C26 C25 H25 120.1 . . ?
C24 C25 H25 120.1 . . ?
C27 C26 C25 120.5(5) . . ?
C27 C26 H26 119.7 . . ?
C25 C26 H26 119.7 . . ?
C26 C27 C28 120.9(7) . . ?
C26 C27 H27 119.6 . . ?
C28 C27 H27 119.6 . . ?
C23 C28 C27 118.6(6) . . ?
C23 C28 H28 120.7 . . ?
C27 C28 H28 120.7 . . ?

loop_
_geom_bond_atom_site_label_1
_geom_bond_atom_site_label_2
_geom_bond_distance
_geom_bond_site_symmetry_2
_geom_bond_publ_flag
Pd1 O3 2.038(2) . ?
Pd1 O1 2.054(3) . ?
Pd1 P1 2.2396(10) . ?
Pd1 S1 2.2633(9) . ?
S1 C5 1.783(4) . ?
S1 C2 1.859(4) . ?
P1 C23 1.809(4) . ?
P1 C11 1.821(4) . ?
P1 C17 1.823(4) . ?
O1 C1 1.286(5) . ?
O2 C1 1.230(5) . ?
O3 C29 1.294(5) . ?
O4 C29 1.227(5) . ?
C1 C2 1.538(6) . ?
C2 C4 1.519(5) . ?
C2 C3 1.545(6) . ?
C3 H3A 0.9800 . ?
C3 H3B 0.9800 . ?
C3 H3C 0.9800 . ?
C30 C29 1.511(5) . ?
C30 H30A 0.9800 . ?
C30 H30B 0.9800 . ?
C30 H30C 0.9800 . ?
C4 H4A 0.9800 . ?
C4 H4B 0.9800 . ?
C4 H4C 0.9800 . ?
C5 C6 1.385(5) . ?
C5 C10 1.390(5) . ?
C6 C7 1.381(5) . ?
C6 H6 0.9500 . ?
C7 C8 1.391(5) . ?
C7 H7 0.9500 . ?
C8 C9 1.382(6) . ?
C8 H8 0.9500 . ?
C9 C10 1.385(6) . ?
C9 H9 0.9500 . ?
C10 H10 0.9500 . ?
C11 C16 1.392(5) . ?
C11 C12 1.399(5) . ?
C12 C13 1.393(5) . ?
C12 H12 0.9500 . ?
C13 C14 1.379(6) . ?
C13 H13 0.9500 . ?
C14 C15 1.378(7) . ?
C14 H14 0.9500 . ?
C15 C16 1.401(6) . ?
C15 H15 0.9500 . ?
C17 C18 1.382(5) . ?
C17 C22 1.392(5) . ?
C16 H16 0.9500 . ?
C18 C19 1.391(5) . ?
C18 H18 0.9500 . ?
C19 C20 1.383(6) . ?
C19 H19 0.9500 . ?
C20 C21 1.375(6) . ?
C20 H20 0.9500 . ?
C21 C22 1.399(5) . ?
C21 H21 0.9500 . ?
C22 H22 0.9500 . ?
C23 C24 1.379(7) . ?
C23 C28 1.391(7) . ?
C24 C25 1.398(7) . ?
C24 H24 0.9500 . ?
C25 C26 1.366(11) . ?
C25 H25 0.9500 . ?
C26 C27 1.364(12) . ?
C26 H26 0.9500 . ?
C27 C28 1.399(7) . ?
C27 H27 0.9500 . ?
C28 H28 0.9500 . ?
